data_4343760
loop_
_publ_author_name
'Cotton, F.A.'
'Rice, C.E.'

_publ_section_title
;
 Structure of the high-temperature form of osmium(IV) chloride
;
_journal_name_full 'Inorganic Chemistry'
_journal_page_first 1865
_journal_page_last 1867
_journal_volume 16
_journal_year 1977
_chemical_formula_sum 'Cl4 Os'
_chemical_name_systematic 'Os Cl4'
_space_group_IT_number 65
_symmetry_space_group_name_Hall '-C 2 2'
_symmetry_space_group_name_H-M 'C m m m'
_cell_angle_alpha 90
_cell_angle_beta 90
_cell_angle_gamma 90
_cell_formula_units_Z 2
_cell_length_a 7.929
_cell_length_b 8.326
_cell_length_c 3.56
_cell_volume 235.020
_citation_journal_id_ASTM INOCAJ
_cod_data_source_file Cotton_INOCAJ_1977_626.cif
_cod_data_source_block Cl4Os1
_cod_original_cell_volume 235.02
_cod_original_formula_sum 'Cl4 Os1'
_cod_database_code 4343760

loop_
_symmetry_equiv_pos_as_xyz
x,y,z
-x,-y,z
x,-y,-z
-x,y,-z
-x,-y,-z
x,y,-z
-x,y,z
x,-y,z
x+1/2,y+1/2,z
-x+1/2,-y+1/2,z
x+1/2,-y+1/2,-z
-x+1/2,y+1/2,-z
-x+1/2,-y+1/2,-z
x+1/2,y+1/2,-z
-x+1/2,y+1/2,z
x+1/2,-y+1/2,z

loop_
_atom_site_label
_atom_site_type_symbol
_atom_site_fract_x
_atom_site_fract_y
_atom_site_fract_z
_atom_site_occupancy
_atom_site_U_iso_or_equiv
Cl2 Cl-1 0 0.1894 0.5 1 0.0
Os1 Os+4 0 0 0 1 0.0
Cl1 Cl-1 0.2852 0 0 1 0.0
